data_4068752
loop_
_publ_author_name
'Nelsen, D. Luke'
'Gagn\'e, Michel R'

_publ_section_title
;
 Platinum(II) Enyne Cycloisomerization Catalysis: Intermediates and
 Resting States.
;
_journal_issue 4
_journal_name_full Organometallics
_journal_page_first 950
_journal_page_last 952
_journal_paper_doi 10.1021/om801069s
_journal_volume 28
_journal_year 2009
_chemical_formula_moiety 'C49 H50 O P3 Pt, B F4'
_chemical_formula_sum 'C49 H50 B F4 O P3 Pt'
_chemical_formula_weight 1029.70
_chemical_name_systematic
; 
 ? 
;
_space_group_IT_number 14
_symmetry_cell_setting monoclinic
_symmetry_space_group_name_Hall '-P 2ybc'
_symmetry_space_group_name_H-M 'P 1 21/c 1'
_atom_sites_solution_hydrogens geom
_atom_sites_solution_primary direct
_atom_sites_solution_secondary difmap
_audit_creation_method SHELXL-97
_cell_angle_alpha 90.00
_cell_angle_beta 104.350(3)
_cell_angle_gamma 90.00
_cell_formula_units_Z 4
_cell_length_a 10.4824(8)
_cell_length_b 23.673(2)
_cell_length_c 18.8784(16)
_cell_measurement_reflns_used 5280
_cell_measurement_temperature 100(2)
_cell_measurement_theta_max 21.93
_cell_measurement_theta_min 2.18
_cell_volume 4538.5(6)
_computing_cell_refinement 'Bruker SAINT'
_computing_data_collection 'Bruker APEX2'
_computing_data_reduction 'Bruker SAINT'
_computing_molecular_graphics 'Bruker SHELXTL'
_computing_publication_material 'Bruker SHELXTL'
_computing_structure_refinement 'SHELXL-97 (Sheldrick, 2008)'
_computing_structure_solution 'SHELXS-97 (Sheldrick, 2008)'
_diffrn_ambient_temperature 100(2)
_diffrn_measured_fraction_theta_full 0.969
_diffrn_measured_fraction_theta_max 0.969
_diffrn_measurement_device_type 'Bruker APEX-II CCD'
_diffrn_measurement_method '\f and \w scans'
_diffrn_radiation_monochromator graphite
_diffrn_radiation_source 'fine-focus sealed tube'
_diffrn_radiation_type MoK\a
_diffrn_radiation_wavelength 0.71073
_diffrn_reflns_av_R_equivalents 0.0732
_diffrn_reflns_av_sigmaI/netI 0.1262
_diffrn_reflns_limit_h_max 12
_diffrn_reflns_limit_h_min -12
_diffrn_reflns_limit_k_max 23
_diffrn_reflns_limit_k_min -27
_diffrn_reflns_limit_l_max 21
_diffrn_reflns_limit_l_min -18
_diffrn_reflns_number 25131
_diffrn_reflns_theta_full 24.91
_diffrn_reflns_theta_max 24.91
_diffrn_reflns_theta_min 1.72
_exptl_absorpt_coefficient_mu 3.249
_exptl_absorpt_correction_T_max 0.7680
_exptl_absorpt_correction_T_min 0.4423
_exptl_absorpt_correction_type multi-scan
_exptl_absorpt_process_details 'APEX2 SADABS'
_exptl_crystal_colour colourless
_exptl_crystal_density_diffrn 1.507
_exptl_crystal_density_method 'not measured'
_exptl_crystal_description needle
_exptl_crystal_F_000 2064
_exptl_crystal_size_max 0.30
_exptl_crystal_size_mid 0.10
_exptl_crystal_size_min 0.10
_refine_diff_density_max 4.075
_refine_diff_density_min -3.419
_refine_diff_density_rms 0.201
_refine_ls_extinction_method none
_refine_ls_goodness_of_fit_ref 1.111
_refine_ls_hydrogen_treatment constr
_refine_ls_matrix_type full
_refine_ls_number_parameters 462
_refine_ls_number_reflns 7267
_refine_ls_number_restraints 98
_refine_ls_restrained_S_all 1.105
_refine_ls_R_factor_all 0.1923
_refine_ls_R_factor_gt 0.1271
_refine_ls_shift/su_max 0.001
_refine_ls_shift/su_mean 0.000
_refine_ls_structure_factor_coef Fsqd
_refine_ls_weighting_details 'calc w=1/[\s^2^(Fo^2^)+(0.0727P)^2^+154.2546P] where P=(Fo^2^+2Fc^2^)/3'
_refine_ls_weighting_scheme calc
_refine_ls_wR_factor_gt 0.2707
_refine_ls_wR_factor_ref 0.2884
_reflns_number_gt 4036
_reflns_number_total 7680
_reflns_threshold_expression >2sigma(I)
_cod_data_source_file om801069s_si_001.cif
_cod_data_source_block c08295
_cod_depositor_comments
;
The following automatic conversions were performed:

'_symmetry_cell_setting' value 'Monoclinic' changed to 'monoclinic'
according to /home/saulius/struct/CIF-dictionaries/cif_core.dic
dictionary named 'cif_core.dic' version 2.4.2 from 2011-04-26.

Automatic conversion script
Id: cif_fix_values 1715 2011-07-08 13:25:40Z adriana 
;
_cod_original_cell_volume 4538.5(7)
_cod_original_sg_symbol_H-M P2(1)/c
_cod_database_code 4068752

loop_
_symmetry_equiv_pos_as_xyz
'x, y, z'
'-x, y+1/2, -z+1/2'
'-x, -y, -z'
'x, -y-1/2, z-1/2'

loop_
_atom_site_label
_atom_site_type_symbol
_atom_site_fract_x
_atom_site_fract_y
_atom_site_fract_z
_atom_site_U_iso_or_equiv
_atom_site_adp_type
_atom_site_occupancy
_atom_site_symmetry_multiplicity
_atom_site_calc_flag
_atom_site_refinement_flags
Pt1 Pt 0.27112(8) 0.91999(4) 0.27472(6) 0.0571(4) Uani 1 1 d .
P1 P 0.4759(5) 0.9253(3) 0.3523(3) 0.0550(16) Uani 1 1 d .
P2 P 0.2001(5) 0.9177(3) 0.3792(4) 0.0616(18) Uani 1 1 d .
P3 P 0.0560(5) 0.9372(3) 0.2172(4) 0.069(2) Uani 1 1 d .
C1 C 0.3301(16) 0.9198(9) 0.1763(11) 0.038(5) Uani 1 1 d .
C2 C 0.358(2) 0.9762(9) 0.1436(12) 0.052(6) Uani 1 1 d .
H2A H 0.4474 0.9891 0.1696 0.062 Uiso 1 1 calc R
H2B H 0.2943 1.0046 0.1519 0.062 Uiso 1 1 calc R
C3 C 0.351(2) 0.9732(10) 0.0613(13) 0.058(7) Uani 1 1 d .
H3A H 0.2578 0.9687 0.0333 0.070 Uiso 1 1 calc R
H3B H 0.3855 1.0084 0.0451 0.070 Uiso 1 1 calc R
C4 C 0.429(2) 0.9242(11) 0.0481(12) 0.058(6) Uani 1 1 d .
O5 O 0.4259(14) 0.9241(7) -0.0294(9) 0.062(4) Uani 1 1 d .
C6 C 0.460(2) 0.8748(11) -0.0581(14) 0.054(6) Uani 1 1 d .
C7 C 0.480(2) 0.8799(12) -0.1301(13) 0.059(7) Uani 1 1 d .
H7 H 0.4698 0.9150 -0.1553 0.070 Uiso 1 1 calc R
C8 C 0.514(2) 0.8316(13) -0.1609(14) 0.067(7) Uani 1 1 d .
H8 H 0.5269 0.8339 -0.2088 0.080 Uiso 1 1 calc R
C9 C 0.528(2) 0.7832(13) -0.1285(16) 0.070(8) Uani 1 1 d .
H9 H 0.5507 0.7511 -0.1532 0.084 Uiso 1 1 calc R
C10 C 0.512(2) 0.7773(11) -0.0579(16) 0.069(8) Uani 1 1 d .
H10 H 0.5236 0.7418 -0.0337 0.082 Uiso 1 1 calc R
C11 C 0.479(2) 0.8255(12) -0.0239(14) 0.064(7) Uani 1 1 d .
C12 C 0.447(2) 0.8186(10) 0.0535(14) 0.064(7) Uani 1 1 d .
H12A H 0.3964 0.7835 0.0549 0.077 Uiso 1 1 calc R
H12B H 0.5294 0.8169 0.0926 0.077 Uiso 1 1 calc R
C13 C 0.364(2) 0.8708(10) 0.0645(13) 0.057(6) Uani 1 1 d .
H13 H 0.2789 0.8679 0.0266 0.068 Uiso 1 1 calc R
C14 C 0.3296(19) 0.8726(10) 0.1379(15) 0.058(7) Uani 1 1 d .
C15 C 0.573(2) 0.9302(10) 0.0893(13) 0.061(7) Uani 1 1 d .
H15A H 0.6273 0.9041 0.0686 0.092 Uiso 1 1 calc R
H15B H 0.5832 0.9213 0.1410 0.092 Uiso 1 1 calc R
H15C H 0.6026 0.9691 0.0846 0.092 Uiso 1 1 calc R
C16 C 0.298(2) 0.8149(12) 0.1651(14) 0.074(8) Uani 1 1 d .
H16A H 0.3796 0.7930 0.1812 0.112 Uiso 1 1 calc R
H16B H 0.2372 0.7947 0.1254 0.112 Uiso 1 1 calc R
H16C H 0.2574 0.8198 0.2061 0.112 Uiso 1 1 calc R
C17 C 0.6035(7) 0.8730(4) 0.3465(6) 0.062(6) Uani 1 1 d GU
C18 C 0.6100(10) 0.8519(4) 0.2787(6) 0.069(6) Uani 1 1 d GU
H18 H 0.5480 0.8640 0.2357 0.083 Uiso 1 1 calc R
C19 C 0.7072(12) 0.8132(4) 0.2739(8) 0.081(7) Uani 1 1 d GU
H19 H 0.7116 0.7989 0.2276 0.098 Uiso 1 1 calc R
C20 C 0.7979(10) 0.7955(4) 0.3369(9) 0.097(9) Uani 1 1 d GU
H20 H 0.8643 0.7691 0.3336 0.116 Uiso 1 1 calc R
C21 C 0.7915(11) 0.8165(4) 0.4046(8) 0.096(9) Uani 1 1 d GU
H21 H 0.8535 0.8044 0.4477 0.115 Uiso 1 1 calc R
C22 C 0.6943(11) 0.8552(4) 0.4095(6) 0.089(8) Uani 1 1 d GU
H22 H 0.6899 0.8696 0.4558 0.106 Uiso 1 1 calc R
C23 C 0.5514(8) 0.9949(4) 0.3489(5) 0.051(5) Uani 1 1 d GU
C24 C 0.6852(8) 0.9977(4) 0.3476(5) 0.084(9) Uani 1 1 d GU
H24 H 0.7368 0.9646 0.3480 0.101 Uiso 1 1 calc R
C25 C 0.7378(10) 1.0516(4) 0.3456(8) 0.100(11) Uani 1 1 d GU
H25 H 0.8272 1.0550 0.3438 0.120 Uiso 1 1 calc R
C26 C 0.6625(12) 1.1029(4) 0.3462(8) 0.071(7) Uani 1 1 d GU
H26 H 0.7003 1.1394 0.3465 0.085 Uiso 1 1 calc R
C27 C 0.5282(11) 1.0948(4) 0.3464(7) 0.072(7) Uani 1 1 d GU
H27 H 0.4752 1.1274 0.3460 0.086 Uiso 1 1 calc R
C28 C 0.4708(9) 1.0433(4) 0.3472(7) 0.063(6) Uani 1 1 d GU
H28 H 0.3803 1.0400 0.3465 0.076 Uiso 1 1 calc R
C29 C 0.456(2) 0.9218(12) 0.4464(11) 0.063(7) Uani 1 1 d .
H29A H 0.4600 0.8818 0.4623 0.076 Uiso 1 1 calc R
H29B H 0.5300 0.9421 0.4794 0.076 Uiso 1 1 calc R
C30 C 0.326(3) 0.9478(12) 0.4529(14) 0.080(8) Uani 1 1 d .
H30A H 0.3277 0.9894 0.4482 0.096 Uiso 1 1 calc R
H30B H 0.3083 0.9383 0.5008 0.096 Uiso 1 1 calc R
C31 C 0.1787(14) 0.8489(5) 0.4122(10) 0.065(6) Uani 1 1 d GU
C32 C 0.1326(14) 0.8430(7) 0.4748(9) 0.075(6) Uani 1 1 d GU
H32 H 0.1149 0.8756 0.5002 0.090 Uiso 1 1 calc R
C33 C 0.1124(15) 0.7895(9) 0.5002(8) 0.100(8) Uani 1 1 d GU
H33 H 0.0809 0.7855 0.5430 0.120 Uiso 1 1 calc R
C34 C 0.1383(16) 0.7419(6) 0.4631(12) 0.097(9) Uani 1 1 d GU
H34 H 0.1245 0.7053 0.4804 0.116 Uiso 1 1 calc R
C35 C 0.1844(17) 0.7478(6) 0.4005(11) 0.105(10) Uani 1 1 d GU
H35 H 0.2021 0.7152 0.3751 0.126 Uiso 1 1 calc R
C36 C 0.2046(15) 0.8013(7) 0.3750(9) 0.077(7) Uani 1 1 d GU
H36 H 0.2361 0.8053 0.3323 0.093 Uiso 1 1 calc R
C37 C 0.037(2) 0.9500(12) 0.3610(14) 0.066(7) Uani 1 1 d .
H37A H -0.0078 0.9389 0.3991 0.079 Uiso 1 1 calc R
H37B H 0.0450 0.9917 0.3610 0.079 Uiso 1 1 calc R
C38 C -0.039(2) 0.9293(13) 0.2870(17) 0.090(10) Uani 1 1 d .
H38A H -0.1221 0.9509 0.2717 0.108 Uiso 1 1 calc R
H38B H -0.0618 0.8890 0.2907 0.108 Uiso 1 1 calc R
C39 C -0.0258(10) 0.9003(5) 0.1289(9) 0.151(9) Uani 1 1 d GU
C40 C -0.0663(16) 0.8472(5) 0.1457(11) 0.152(9) Uani 1 1 d GU
H40 H -0.0507 0.8355 0.1952 0.183 Uiso 1 1 calc R
C41 C -0.1296(15) 0.8110(6) 0.0900(13) 0.155(9) Uani 1 1 d GU
H41 H -0.1572 0.7747 0.1014 0.186 Uiso 1 1 calc R
C42 C -0.1523(14) 0.8281(7) 0.0174(12) 0.162(9) Uani 1 1 d GU
H42 H -0.1956 0.8034 -0.0206 0.194 Uiso 1 1 calc R
C43 C -0.1118(16) 0.8812(8) 0.0006(10) 0.161(9) Uani 1 1 d GU
H43 H -0.1274 0.8929 -0.0489 0.194 Uiso 1 1 calc R
C44 C -0.0485(12) 0.9174(6) 0.0564(8) 0.159(9) Uani 1 1 d GU
H44 H -0.0209 0.9537 0.0449 0.191 Uiso 1 1 calc R
C45 C 0.0329(10) 1.0155(5) 0.1924(6) 0.077(7) Uani 1 1 d GU
C46 C -0.1010(10) 1.0388(5) 0.1554(7) 0.086(8) Uani 1 1 d GU
H46 H -0.1761 1.0153 0.1396 0.103 Uiso 1 1 calc R
C47 C -0.1073(14) 1.0971(5) 0.1457(9) 0.111(11) Uani 1 1 d GU
H47 H -0.1837 1.1141 0.1154 0.133 Uiso 1 1 calc R
C48 C 0.0008(16) 1.1307(5) 0.1813(9) 0.141(15) Uani 1 1 d GU
H48 H -0.0104 1.1706 0.1803 0.170 Uiso 1 1 calc R
C49 C 0.1232(14) 1.1090(6) 0.2178(10) 0.131(14) Uani 1 1 d GU
H49 H 0.1957 1.1333 0.2372 0.157 Uiso 1 1 calc R
C50 C 0.1356(12) 1.0497(6) 0.2249(8) 0.093(9) Uani 1 1 d GU
H50 H 0.2156 1.0336 0.2524 0.112 Uiso 1 1 calc R
B1 B 0.123(2) 0.3907(11) 0.9160(13) 0.113(9) Uani 1 1 d DU
F1 F 0.155(4) 0.3352(10) 0.9232(16) 0.239(14) Uani 1 1 d DU
F2 F 0.232(2) 0.4126(14) 0.9008(18) 0.230(13) Uani 1 1 d DU
F3 F 0.092(3) 0.4214(13) 0.9700(14) 0.212(11) Uani 1 1 d DU
F4 F 0.023(2) 0.3944(14) 0.8553(14) 0.209(12) Uani 1 1 d DU

loop_
_atom_site_aniso_label
_atom_site_aniso_U_11
_atom_site_aniso_U_22
_atom_site_aniso_U_33
_atom_site_aniso_U_23
_atom_site_aniso_U_13
_atom_site_aniso_U_12
Pt1 0.0315(4) 0.0804(7) 0.0648(6) 0.0013(7) 0.0224(4) -0.0033(5)
P1 0.037(3) 0.082(5) 0.050(4) 0.008(4) 0.019(3) -0.004(3)
P2 0.042(3) 0.079(5) 0.074(5) 0.003(4) 0.033(3) 0.001(3)
P3 0.027(3) 0.114(6) 0.073(5) -0.006(4) 0.023(3) -0.006(3)
C1 0.029(9) 0.032(12) 0.051(13) -0.010(12) 0.004(9) -0.011(10)
C2 0.049(13) 0.049(15) 0.063(17) -0.018(12) 0.024(12) -0.009(11)
C3 0.072(16) 0.057(16) 0.055(17) 0.013(13) 0.030(13) 0.007(13)
C4 0.073(15) 0.063(16) 0.052(15) -0.015(14) 0.040(12) -0.014(14)
O5 0.061(9) 0.055(11) 0.075(12) 0.005(10) 0.023(8) -0.022(9)
C6 0.047(13) 0.043(16) 0.075(19) 0.001(14) 0.021(12) 0.003(11)
C7 0.053(13) 0.09(2) 0.046(15) -0.004(14) 0.028(12) 0.007(13)
C8 0.073(17) 0.08(2) 0.046(16) 0.011(16) 0.013(13) 0.001(15)
C9 0.062(15) 0.08(2) 0.08(2) -0.033(18) 0.051(15) -0.004(14)
C10 0.048(13) 0.064(18) 0.11(2) -0.004(16) 0.042(15) 0.003(12)
C11 0.038(12) 0.09(2) 0.069(18) -0.018(17) 0.017(12) 0.005(13)
C12 0.067(15) 0.050(16) 0.08(2) -0.016(14) 0.037(14) 0.000(12)
C13 0.038(12) 0.066(17) 0.068(18) 0.004(13) 0.014(12) 0.000(11)
C14 0.034(11) 0.042(15) 0.11(2) 0.001(15) 0.030(13) 0.001(10)
C15 0.067(15) 0.059(17) 0.071(17) 0.004(13) 0.041(13) -0.016(12)
C16 0.050(14) 0.12(2) 0.067(18) -0.011(16) 0.031(13) -0.021(15)
C17 0.017(9) 0.089(18) 0.078(14) 0.004(12) 0.012(9) -0.016(9)
C18 0.036(11) 0.094(19) 0.082(13) 0.012(14) 0.025(11) 0.008(10)
C19 0.053(14) 0.10(2) 0.101(15) 0.028(15) 0.029(12) 0.028(13)
C20 0.022(10) 0.17(3) 0.109(18) 0.064(16) 0.032(12) 0.003(13)
C21 0.036(13) 0.13(3) 0.112(15) 0.028(19) -0.009(14) -0.009(11)
C22 0.044(13) 0.11(2) 0.096(14) 0.017(15) -0.011(12) -0.016(12)
C23 0.028(8) 0.092(13) 0.031(12) -0.004(12) -0.001(9) -0.008(8)
C24 0.049(11) 0.078(12) 0.14(3) -0.001(18) 0.047(16) -0.006(10)
C25 0.067(15) 0.091(14) 0.17(3) 0.00(2) 0.08(2) -0.014(10)
C26 0.060(12) 0.076(12) 0.077(18) 0.003(15) 0.018(14) -0.021(10)
C27 0.054(11) 0.095(13) 0.069(17) 0.009(15) 0.020(13) -0.002(10)
C28 0.030(10) 0.094(15) 0.063(16) 0.020(15) 0.008(11) -0.001(8)
C29 0.048(12) 0.10(2) 0.042(13) 0.012(15) 0.017(10) -0.019(14)
C30 0.10(2) 0.09(2) 0.058(18) -0.003(15) 0.027(16) 0.028(17)
C31 0.012(9) 0.080(13) 0.099(18) -0.010(12) 0.005(10) 0.008(10)
C32 0.038(12) 0.089(14) 0.089(18) 0.006(14) 0.000(12) 0.002(13)
C33 0.049(15) 0.110(18) 0.13(2) 0.036(16) 0.000(16) 0.004(17)
C34 0.043(14) 0.081(14) 0.16(3) 0.045(17) 0.015(16) -0.001(14)
C35 0.059(16) 0.071(12) 0.19(3) 0.028(16) 0.05(2) 0.003(15)
C36 0.065(16) 0.054(13) 0.11(2) 0.008(12) 0.015(15) 0.011(13)
C37 0.036(12) 0.11(2) 0.067(18) 0.002(16) 0.035(12) 0.010(13)
C38 0.042(13) 0.11(3) 0.13(3) 0.01(2) 0.052(16) 0.011(15)
C39 0.072(11) 0.24(2) 0.163(19) -0.065(19) 0.079(13) -0.007(13)
C40 0.072(12) 0.24(2) 0.168(19) -0.069(18) 0.082(13) -0.009(13)
C41 0.074(11) 0.24(2) 0.171(19) -0.072(19) 0.076(13) -0.008(13)
C42 0.076(12) 0.24(2) 0.180(19) -0.071(19) 0.057(14) -0.006(13)
C43 0.080(12) 0.24(2) 0.174(19) -0.071(19) 0.056(14) 0.001(13)
C44 0.082(12) 0.25(2) 0.168(19) -0.067(19) 0.063(14) -0.001(13)
C45 0.039(10) 0.116(17) 0.08(2) 0.017(15) 0.021(12) 0.002(10)
C46 0.055(11) 0.116(17) 0.09(2) 0.007(18) 0.016(12) 0.013(13)
C47 0.098(18) 0.099(18) 0.13(3) -0.037(19) 0.012(18) 0.029(15)
C48 0.11(2) 0.105(19) 0.18(4) -0.01(3) -0.03(2) 0.023(14)
C49 0.074(16) 0.095(14) 0.22(4) -0.02(3) 0.026(19) 0.028(15)
C50 0.057(13) 0.097(15) 0.12(3) -0.007(19) 0.011(14) 0.007(13)
B1 0.062(18) 0.14(2) 0.13(3) 0.03(2) 0.025(14) 0.00(2)
F1 0.39(4) 0.121(17) 0.18(3) 0.022(16) 0.02(2) 0.001(17)
F2 0.108(14) 0.30(3) 0.30(3) 0.05(3) 0.070(16) -0.08(2)
F3 0.25(3) 0.25(3) 0.145(18) 0.002(19) 0.056(18) 0.06(3)
F4 0.092(12) 0.34(3) 0.17(2) -0.04(2) -0.015(14) 0.048(18)

loop_
_atom_type_symbol
_atom_type_description
_atom_type_scat_dispersion_real
_atom_type_scat_dispersion_imag
_atom_type_scat_source
C C 0.0033 0.0016 'International Tables Vol C Tables 4.2.6.8 and 6.1.1.4'
H H 0.0000 0.0000 'International Tables Vol C Tables 4.2.6.8 and 6.1.1.4'
B B 0.0013 0.0007 'International Tables Vol C Tables 4.2.6.8 and 6.1.1.4'
O O 0.0106 0.0060 'International Tables Vol C Tables 4.2.6.8 and 6.1.1.4'
F F 0.0171 0.0103 'International Tables Vol C Tables 4.2.6.8 and 6.1.1.4'
P P 0.1023 0.0942 'International Tables Vol C Tables 4.2.6.8 and 6.1.1.4'
Pt Pt -1.7033 8.3905 'International Tables Vol C Tables 4.2.6.8 and 6.1.1.4'

loop_
_geom_angle_atom_site_label_1
_geom_angle_atom_site_label_2
_geom_angle_atom_site_label_3
_geom_angle
C1 Pt1 P2 177.6(5)
C1 Pt1 P1 97.6(5)
P2 Pt1 P1 84.4(2)
C1 Pt1 P3 93.0(5)
P2 Pt1 P3 85.4(2)
P1 Pt1 P3 162.9(3)
C23 P1 C29 103.1(9)
C23 P1 C17 106.0(4)
C29 P1 C17 106.5(9)
C23 P1 Pt1 111.8(4)
C29 P1 Pt1 107.7(7)
C17 P1 Pt1 120.4(4)
C31 P2 C30 102.8(11)
C31 P2 C37 104.9(10)
C30 P2 C37 116.6(12)
C31 P2 Pt1 115.0(7)
C30 P2 Pt1 109.1(9)
C37 P2 Pt1 108.6(8)
C38 P3 C39 112.1(11)
C38 P3 C45 102.4(10)
C39 P3 C45 103.3(7)
C38 P3 Pt1 106.6(9)
C39 P3 Pt1 121.0(4)
C45 P3 Pt1 109.8(4)
C14 C1 C2 119.1(19)
C14 C1 Pt1 121.5(17)
C2 C1 Pt1 119.0(14)
C1 C2 C3 113.6(17)
C4 C3 C2 108.3(19)
O5 C4 C3 107(2)
O5 C4 C13 107.8(18)
C3 C4 C13 108.8(17)
O5 C4 C15 106.7(16)
C3 C4 C15 111(2)
C13 C4 C15 115(2)
C6 O5 C4 117.1(19)
C11 C6 O5 125(2)
C11 C6 C7 120(2)
O5 C6 C7 115(2)
C8 C7 C6 117(2)
C9 C8 C7 124(3)
C8 C9 C10 121(2)
C9 C10 C11 118(3)
C6 C11 C10 121(3)
C6 C11 C12 120(2)
C10 C11 C12 118(3)
C13 C12 C11 107(2)
C4 C13 C14 112.8(19)
C4 C13 C12 110.2(18)
C14 C13 C12 114(2)
C1 C14 C13 123(2)
C1 C14 C16 123(2)
C13 C14 C16 114(2)
C18 C17 C22 120.0
C18 C17 P1 119.7(5)
C22 C17 P1 120.3(5)
C19 C18 C17 120.0
C18 C19 C20 120.0
C21 C20 C19 120.0
C20 C21 C22 120.0
C21 C22 C17 120.0
C24 C23 C28 123.3
C24 C23 P1 118.8(3)
C28 C23 P1 117.8(3)
C25 C24 C23 116.4
C24 C25 C26 123.2
C27 C26 C25 115.4
C28 C27 C26 124.2
C27 C28 C23 117.5
C30 C29 P1 112.1(17)
C29 C30 P2 105.9(17)
C32 C31 C36 120.0
C32 C31 P2 119.4(11)
C36 C31 P2 120.6(11)
C31 C32 C33 120.0
C34 C33 C32 120.0
C33 C34 C35 120.0
C34 C35 C36 120.0
C35 C36 C31 120.0
C38 C37 P2 107.1(16)
C37 C38 P3 111.8(16)
C40 C39 C44 120.0
C40 C39 P3 108.3(5)
C44 C39 P3 131.7(5)
C41 C40 C39 120.0
C40 C41 C42 120.0
C43 C42 C41 120.0
C42 C43 C44 120.0
C43 C44 C39 120.0
C50 C45 C46 122.1
C50 C45 P3 115.2(5)
C46 C45 P3 121.0(5)
C47 C46 C45 115.6
C46 C47 C48 119.4
C49 C48 C47 124.0
C48 C49 C50 117.7
C45 C50 C49 120.2
F4 B1 F2 108(2)
F4 B1 F1 106(3)
F2 B1 F1 101(3)
F4 B1 F3 109(2)
F2 B1 F3 109(3)
F1 B1 F3 123(3)

loop_
_geom_bond_atom_site_label_1
_geom_bond_atom_site_label_2
_geom_bond_distance
Pt1 C1 2.10(2)
Pt1 P2 2.275(6)
Pt1 P1 2.283(6)
Pt1 P3 2.284(6)
P1 C23 1.835(11)
P1 C29 1.84(2)
P1 C17 1.846(11)
P2 C31 1.777(14)
P2 C30 1.81(3)
P2 C37 1.82(2)
P3 C38 1.85(2)
P3 C39 1.889(16)
P3 C45 1.913(15)
C1 C14 1.33(3)
C1 C2 1.53(3)
C2 C3 1.54(3)
C3 C4 1.48(3)
C4 O5 1.45(2)
C4 C13 1.51(3)
C4 C15 1.52(3)
O5 C6 1.37(3)
C6 C11 1.33(3)
C6 C7 1.43(3)
C7 C8 1.37(3)
C8 C9 1.29(3)
C9 C10 1.39(3)
C10 C11 1.39(3)
C11 C12 1.59(3)
C12 C13 1.55(3)
C13 C14 1.52(3)
C14 C16 1.52(3)
C17 C18 1.3900
C17 C22 1.3900
C18 C19 1.3900
C19 C20 1.3900
C20 C21 1.3900
C21 C22 1.3900
C23 C24 1.4109
C23 C28 1.4206
C24 C25 1.3950
C25 C26 1.4479
C26 C27 1.4215
C27 C28 1.3596
C29 C30 1.53(3)
C31 C32 1.3900
C31 C36 1.3900
C32 C33 1.3900
C33 C34 1.3900
C34 C35 1.3900
C35 C36 1.3900
C37 C38 1.51(4)
C39 C40 1.3900
C39 C44 1.3900
C40 C41 1.3900
C41 C42 1.3900
C42 C43 1.3900
C43 C44 1.3900
C45 C50 1.3648
C45 C46 1.5091
C46 C47 1.3913
C47 C48 1.4115
C48 C49 1.3956
C49 C50 1.4141
B1 F4 1.348(10)
B1 F2 1.351(10)
B1 F1 1.354(10)
B1 F3 1.355(10)

loop_
_geom_torsion_atom_site_label_1
_geom_torsion_atom_site_label_2
_geom_torsion_atom_site_label_3
_geom_torsion_atom_site_label_4
_geom_torsion
C1 Pt1 P1 C23 70.9(7)
P2 Pt1 P1 C23 -110.5(4)
P3 Pt1 P1 C23 -56.9(9)
C1 Pt1 P1 C29 -176.6(11)
P2 Pt1 P1 C29 2.0(10)
P3 Pt1 P1 C29 55.7(13)
C1 Pt1 P1 C17 -54.5(7)
P2 Pt1 P1 C17 124.1(5)
P3 Pt1 P1 C17 177.8(7)
C1 Pt1 P2 C31 53(14)
P1 Pt1 P2 C31 -92.9(6)
P3 Pt1 P2 C31 100.8(6)
C1 Pt1 P2 C30 167(14)
P1 Pt1 P2 C30 21.8(10)
P3 Pt1 P2 C30 -144.4(10)
C1 Pt1 P2 C37 -65(14)
P1 Pt1 P2 C37 149.9(10)
P3 Pt1 P2 C37 -16.4(10)
C1 Pt1 P3 C38 171.1(12)
P2 Pt1 P3 C38 -7.1(11)
P1 Pt1 P3 C38 -60.6(14)
C1 Pt1 P3 C39 41.5(9)
P2 Pt1 P3 C39 -136.7(7)
P1 Pt1 P3 C39 169.8(8)
C1 Pt1 P3 C45 -78.6(7)
P2 Pt1 P3 C45 103.2(5)
P1 Pt1 P3 C45 49.7(10)
P2 Pt1 C1 C14 -41(15)
P1 Pt1 C1 C14 103.9(16)
P3 Pt1 C1 C14 -89.5(16)
P2 Pt1 C1 C2 131(14)
P1 Pt1 C1 C2 -83.5(14)
P3 Pt1 C1 C2 83.0(14)
C14 C1 C2 C3 14(3)
Pt1 C1 C2 C3 -158.8(14)
C1 C2 C3 C4 -49(2)
C2 C3 C4 O5 -177.1(17)
C2 C3 C4 C13 67(2)
C2 C3 C4 C15 -61(2)
C3 C4 O5 C6 -162.3(18)
C13 C4 O5 C6 -45(2)
C15 C4 O5 C6 78(2)
C4 O5 C6 C11 10(3)
C4 O5 C6 C7 -168.5(18)
C11 C6 C7 C8 2(3)
O5 C6 C7 C8 -180(2)
C6 C7 C8 C9 0(4)
C7 C8 C9 C10 -1(4)
C8 C9 C10 C11 0(4)
O5 C6 C11 C10 179(2)
C7 C6 C11 C10 -3(3)
O5 C6 C11 C12 7(3)
C7 C6 C11 C12 -175(2)
C9 C10 C11 C6 2(3)
C9 C10 C11 C12 174(2)
C6 C11 C12 C13 14(3)
C10 C11 C12 C13 -159(2)
O5 C4 C13 C14 -165.0(18)
C3 C4 C13 C14 -49(3)
C15 C4 C13 C14 76(2)
O5 C4 C13 C12 66(2)
C3 C4 C13 C12 -178(2)
C15 C4 C13 C12 -53(3)
C11 C12 C13 C4 -49(2)
C11 C12 C13 C14 -177.4(19)
C2 C1 C14 C13 4(3)
Pt1 C1 C14 C13 176.6(15)
C2 C1 C14 C16 -178.0(19)
Pt1 C1 C14 C16 -5(3)
C4 C13 C14 C1 14(3)
C12 C13 C14 C1 140(2)
C4 C13 C14 C16 -164.5(19)
C12 C13 C14 C16 -38(3)
C23 P1 C17 C18 -92.3(6)
C29 P1 C17 C18 158.5(8)
Pt1 P1 C17 C18 35.8(5)
C23 P1 C17 C22 86.7(7)
C29 P1 C17 C22 -22.6(9)
Pt1 P1 C17 C22 -145.3(4)
C22 C17 C18 C19 0.0
P1 C17 C18 C19 178.9(4)
C17 C18 C19 C20 0.0
C18 C19 C20 C21 0.0
C19 C20 C21 C22 0.0
C20 C21 C22 C17 0.0
C18 C17 C22 C21 0.0
P1 C17 C22 C21 -178.9(4)
C29 P1 C23 C24 107.8(9)
C17 P1 C23 C24 -3.9(9)
Pt1 P1 C23 C24 -136.8(5)
C29 P1 C23 C28 -72.7(8)
C17 P1 C23 C28 175.6(4)
Pt1 P1 C23 C28 42.6(4)
C28 C23 C24 C25 1.1
P1 C23 C24 C25 -179.5(5)
C23 C24 C25 C26 1.1
C24 C25 C26 C27 -2.1
C25 C26 C27 C28 1.0
C26 C27 C28 C23 0.9
C24 C23 C28 C27 -2.1
P1 C23 C28 C27 178.5(5)
C23 P1 C29 C30 87.4(19)
C17 P1 C29 C30 -161.3(18)
Pt1 P1 C29 C30 -31(2)
P1 C29 C30 P2 48(2)
C31 P2 C30 C29 77.3(19)
C37 P2 C30 C29 -168.7(16)
Pt1 P2 C30 C29 -45(2)
C30 P2 C31 C32 63.1(12)
C37 P2 C31 C32 -59.2(13)
Pt1 P2 C31 C32 -178.5(7)
C30 P2 C31 C36 -118.4(12)
C37 P2 C31 C36 119.2(12)
Pt1 P2 C31 C36 -0.1(10)
C36 C31 C32 C33 0.0
P2 C31 C32 C33 178.4(11)
C31 C32 C33 C34 0.0
C32 C33 C34 C35 0.0
C33 C34 C35 C36 0.0
C34 C35 C36 C31 0.0
C32 C31 C36 C35 0.0
P2 C31 C36 C35 -178.4(11)
C31 P2 C37 C38 -81.8(19)
C30 P2 C37 C38 165.3(19)
Pt1 P2 C37 C38 42(2)
P2 C37 C38 P3 -49(2)
C39 P3 C38 C37 170.2(17)
C45 P3 C38 C37 -80(2)
Pt1 P3 C38 C37 36(2)
C38 P3 C39 C40 -45.0(11)
C45 P3 C39 C40 -154.5(5)
Pt1 P3 C39 C40 82.2(5)
C38 P3 C39 C44 135.1(13)
C45 P3 C39 C44 25.6(11)
Pt1 P3 C39 C44 -97.7(9)
C44 C39 C40 C41 0.0
P3 C39 C40 C41 -179.9(5)
C39 C40 C41 C42 0.0
C40 C41 C42 C43 0.0
C41 C42 C43 C44 0.0
C42 C43 C44 C39 0.0
C40 C39 C44 C43 0.0
P3 C39 C44 C43 179.9(7)
C38 P3 C45 C50 99.9(10)
C39 P3 C45 C50 -143.5(5)
Pt1 P3 C45 C50 -13.1(5)
C38 P3 C45 C46 -65.6(12)
C39 P3 C45 C46 51.0(9)
Pt1 P3 C45 C46 -178.6(6)
C50 C45 C46 C47 10.3
P3 C45 C46 C47 174.8(6)
C45 C46 C47 C48 -11.1
C46 C47 C48 C49 9.7
C47 C48 C49 C50 -5.8
C46 C45 C50 C49 -7.0
P3 C45 C50 C49 -172.3(6)
C48 C49 C50 C45 4.5
